data_7134224
loop_
_publ_author_name
'Huang, Xuelian'
'Yang, Gaosheng'
'Chai, Zhuo'

_publ_section_title
;
 Diastereoselective synthesis of benzazocines by Zn(OTf)2-catalyzed (4+4)
 cyclocondensation of multisubstituted donor--acceptor cyclopropanes with
 anthranils
;
_journal_name_full 'Chemical Communications'
_journal_paper_doi 10.1039/D4CC06690A
_journal_year 2025
_chemical_absolute_configuration ad
_chemical_formula_moiety 'C34 H26 Br N O5'
_chemical_formula_sum 'C34 H26 Br N O5'
_chemical_formula_weight 608.47
_space_group_crystal_system orthorhombic
_space_group_IT_number 19
_space_group_name_Hall 'P 2ac 2ab'
_space_group_name_H-M_alt 'P 21 21 21'
_atom_sites_solution_hydrogens geom
_audit_creation_date 2024-04-14
_audit_creation_method
;
Olex2 1.2
(compiled 2018.05.29 svn.r3508 for OlexSys, GUI svn.r5506)
;
_audit_update_record
;
2024-04-18 deposited with the CCDC.	2025-02-02 downloaded from the CCDC.
;
_cell_angle_alpha 90
_cell_angle_beta 90
_cell_angle_gamma 90
_cell_formula_units_Z 4
_cell_length_a 10.4122(6)
_cell_length_b 13.8828(10)
_cell_length_c 19.5704(13)
_cell_measurement_reflns_used 9903
_cell_measurement_temperature 273(2)
_cell_measurement_theta_max 22.512
_cell_measurement_theta_min 2.546
_cell_volume 2828.9(3)
_computing_cell_refinement 'SAINT v8.37A (Bruker, 2015)'
_computing_data_reduction 'SAINT v8.37A (Bruker, 2015)'
_computing_molecular_graphics 'Olex2 (Dolomanov et al., 2009)'
_computing_publication_material 'Olex2 (Dolomanov et al., 2009)'
_computing_structure_refinement 'ShelXL (Sheldrick, 2015)'
_computing_structure_solution 'SHELXT 2014/5 (Sheldrick, 2014)'
_diffrn_ambient_temperature 273.15
_diffrn_detector 'Bruker APEX2 area detector'
_diffrn_detector_area_resol_mean 7.9
_diffrn_detector_type 'CCD area detector'
_diffrn_measured_fraction_theta_full 0.998
_diffrn_measured_fraction_theta_max 0.998
_diffrn_measurement_device 'three-circle diffractometer'
_diffrn_measurement_device_type 'Bruker SMART APEX2 area detector'
_diffrn_measurement_method '\f and \w scans'
_diffrn_radiation_monochromator 'mirror optics'
_diffrn_radiation_probe x-ray
_diffrn_radiation_type MoK\a
_diffrn_radiation_wavelength 0.71073
_diffrn_reflns_av_R_equivalents 0.0907
_diffrn_reflns_av_unetI/netI 0.0401
_diffrn_reflns_Laue_measured_fraction_full 0.998
_diffrn_reflns_Laue_measured_fraction_max 0.998
_diffrn_reflns_limit_h_max 11
_diffrn_reflns_limit_h_min -12
_diffrn_reflns_limit_k_max 16
_diffrn_reflns_limit_k_min -16
_diffrn_reflns_limit_l_max 23
_diffrn_reflns_limit_l_min -23
_diffrn_reflns_number 79600
_diffrn_reflns_point_group_measured_fraction_full 0.999
_diffrn_reflns_point_group_measured_fraction_max 0.999
_diffrn_reflns_theta_full 25.000
_diffrn_reflns_theta_max 25.000
_diffrn_reflns_theta_min 2.547
_diffrn_source 'microfocus sealed X-ray tube'
_diffrn_source_type 'Incoatec I\ms'
_diffrn_standards_number 0
_exptl_absorpt_coefficient_mu 1.497
_exptl_absorpt_correction_T_max 0.7456
_exptl_absorpt_correction_T_min 0.5852
_exptl_absorpt_correction_type multi-scan
_exptl_absorpt_process_details
'SADABS-2016/2 (Bruker,2016/2) was used for absorption correction. wR2(int) was 0.0941 before and 0.0758 after correction. The Ratio of minimum to maximum transmission is 0.7849. The \l/2 correction factor is Not present.'
_exptl_crystal_colour 'clear light colourless'
_exptl_crystal_colour_lustre clear
_exptl_crystal_colour_modifier light
_exptl_crystal_colour_primary colourless
_exptl_crystal_density_diffrn 1.429
_exptl_crystal_description block
_exptl_crystal_F_000 1248
_exptl_crystal_size_max 0.21
_exptl_crystal_size_mid 0.19
_exptl_crystal_size_min 0.02
_refine_diff_density_max 0.149
_refine_diff_density_min -0.421
_refine_diff_density_rms 0.043
_refine_ls_abs_structure_details
;
 Flack x determined using 1338 quotients [(I+)-(I-)]/[(I+)+(I-)]
 (Parsons, Flack and Wagner, Acta Cryst. B69 (2013) 249-259).
;
_refine_ls_abs_structure_Flack -0.006(4)
_refine_ls_extinction_method none
_refine_ls_goodness_of_fit_ref 1.054
_refine_ls_hydrogen_treatment constr
_refine_ls_matrix_type full
_refine_ls_number_parameters 371
_refine_ls_number_reflns 4978
_refine_ls_number_restraints 0
_refine_ls_restrained_S_all 1.054
_refine_ls_R_factor_all 0.0641
_refine_ls_R_factor_gt 0.0369
_refine_ls_shift/su_max 0.000
_refine_ls_shift/su_mean 0.000
_refine_ls_structure_factor_coef Fsqd
_refine_ls_weighting_details 'w=1/[\s^2^(Fo^2^)+(0.0321P)^2^+0.9708P] where P=(Fo^2^+2Fc^2^)/3'
_refine_ls_weighting_scheme calc
_refine_ls_wR_factor_gt 0.0759
_refine_ls_wR_factor_ref 0.0872
_reflns_Friedel_coverage 0.766
_reflns_Friedel_fraction_full 1.000
_reflns_Friedel_fraction_max 1.000
_reflns_number_gt 3715
_reflns_number_total 4978
_reflns_threshold_expression 'I > 2\s(I)'
_cod_data_source_file d4cc06690a2.cif
_cod_data_source_block mo_20240413b_0m_a
_cod_database_code 7134224
_shelx_shelxl_version_number 2018/3
_shelx_space_group_comment
;
The symmetry employed for this shelxl refinement is uniquely defined
by the following loop, which should always be used as a source of
symmetry information in preference to the above space-group names.
They are only intended as comments.
;
_shelx_estimated_absorpt_t_max 0.971
_shelx_estimated_absorpt_t_min 0.744
_olex2_refinement_description
;
1. Fixed Uiso
 At 1.2 times of:
  All C(H) groups, All C(H,H) groups
 At 1.5 times of:
  All C(H,H,H) groups
2.a Ternary CH refined with riding coordinates:
 C00H(H00H), C00I(H00I), C00X(H00X)
2.b Secondary CH2 refined with riding coordinates:
 C00G(H00A,H00B)
2.c Aromatic/amide H refined with riding coordinates:
 C00F(H00F), C00J(H00J), C00K(H00K), C00L(H00L), C00M(H00M), C00P(H00P),
 C00R(H00R), C00S(H00S), C00T(H00T), C00V(H00V), C00W(H00W), C00Y(H00Y),
 C00Z(H00Z), C011(H011), C012(H012), C013(H013), C014(H014), C015(H015)
2.d Idealised Me refined as rotating group:
 C010(H01A,H01B,H01C)
;
_olex2_submission_special_instructions 'No special instructions were received'

loop_
_space_group_symop_operation_xyz
'x, y, z'
'-x+1/2, -y, z+1/2'
'-x, y+1/2, -z+1/2'
'x+1/2, -y+1/2, -z'

loop_
_atom_site_label
_atom_site_type_symbol
_atom_site_fract_x
_atom_site_fract_y
_atom_site_fract_z
_atom_site_U_iso_or_equiv
_atom_site_adp_type
_atom_site_occupancy
_atom_site_site_symmetry_order
_atom_site_calc_flag
_atom_site_refinement_flags_posn
_atom_site_refinement_flags_adp
_atom_site_refinement_flags_occupancy
_atom_site_disorder_assembly
_atom_site_disorder_group
Br01 Br 0.51400(7) 0.70382(6) 0.79815(3) 0.0962(3) Uani 1 1 d . . . . .
O002 O 0.3816(2) 0.7985(2) 0.43948(14) 0.0421(7) Uani 1 1 d . . . . .
O003 O 0.5522(3) 0.8156(2) 0.27435(13) 0.0451(7) Uani 1 1 d . . . . .
O004 O 0.7280(4) 0.5556(2) 0.38691(18) 0.0607(10) Uani 1 1 d . . . . .
O005 O 0.6542(3) 0.7193(3) 0.20029(16) 0.0601(9) Uani 1 1 d . . . . .
N006 N 0.3807(3) 0.6957(3) 0.45908(17) 0.0396(8) Uani 1 1 d . . . . .
O007 O 0.7627(5) 0.5504(3) 0.2743(2) 0.0871(14) Uani 1 1 d . . . . .
C008 C 0.6129(3) 0.7379(3) 0.3758(2) 0.0359(10) Uani 1 1 d . . . . .
C009 C 0.3437(4) 0.7085(4) 0.3418(2) 0.0439(11) Uani 1 1 d . . . . .
C00A C 0.5173(4) 0.6741(3) 0.56083(19) 0.0381(9) Uani 1 1 d . . . . .
C00B C 0.6258(4) 0.7361(3) 0.2581(2) 0.0446(11) Uani 1 1 d . . . . .
C00C C 0.5377(4) 0.8234(3) 0.34821(19) 0.0379(10) Uani 1 1 d . . . . .
C00D C 0.7221(4) 0.5902(3) 0.3237(2) 0.0447(11) Uani 1 1 d . . . . .
C00E C 0.6569(4) 0.6860(3) 0.3230(2) 0.0364(10) Uani 1 1 d . . . . .
C00F C 0.7081(4) 0.9331(3) 0.3967(2) 0.0464(11) Uani 1 1 d . . . . .
H00F H 0.762754 0.880230 0.399494 0.056 Uiso 1 1 calc R . . . .
C00G C 0.6226(4) 0.7237(3) 0.4515(2) 0.0347(9) Uani 1 1 d . . . . .
H00A H 0.626166 0.786484 0.473261 0.042 Uiso 1 1 calc R . . . .
H00B H 0.702599 0.690846 0.461485 0.042 Uiso 1 1 calc R . . . .
C00H C 0.5108(4) 0.6657(3) 0.48362(18) 0.0374(9) Uani 1 1 d . . . . .
H00H H 0.522946 0.597738 0.471618 0.045 Uiso 1 1 calc R . . . .
C00I C 0.3934(4) 0.8035(3) 0.3659(2) 0.0416(10) Uani 1 1 d . . . . .
H00I H 0.339431 0.855638 0.348091 0.050 Uiso 1 1 calc R . . . .
C00J C 0.7508(5) 1.0228(3) 0.4177(3) 0.0542(13) Uani 1 1 d . . . . .
H00J H 0.833683 1.029600 0.434769 0.065 Uiso 1 1 calc R . . . .
C00K C 0.4887(4) 0.7700(4) 0.6624(2) 0.0531(12) Uani 1 1 d . . . . .
H00K H 0.469092 0.828511 0.683030 0.064 Uiso 1 1 calc R . . . .
C00L C 0.5071(5) 1.0029(3) 0.3656(2) 0.0501(11) Uani 1 1 d . . . . .
H00L H 0.425134 0.997115 0.347222 0.060 Uiso 1 1 calc R . . . .
C00M C 0.5538(4) 0.5973(3) 0.6018(2) 0.0503(12) Uani 1 1 d . . . . .
H00M H 0.577759 0.539590 0.581330 0.060 Uiso 1 1 calc R . . . .
C00N C 0.5203(4) 0.6907(4) 0.7017(2) 0.0538(12) Uani 1 1 d . . . . .
C00O C 0.5848(4) 0.9212(3) 0.3715(2) 0.0396(10) Uani 1 1 d . . . . .
C00P C 0.5505(5) 1.0924(4) 0.3868(3) 0.0577(13) Uani 1 1 d . . . . .
H00P H 0.497528 1.146065 0.382933 0.069 Uiso 1 1 calc R . . . .
C00Q C 0.3409(4) 0.6480(3) 0.3975(2) 0.0452(11) Uani 1 1 d . . . . .
C00R C 0.5553(4) 0.6045(4) 0.6721(3) 0.0584(14) Uani 1 1 d . . . . .
H00R H 0.579439 0.552273 0.698972 0.070 Uiso 1 1 calc R . . . .
C00S C 0.4867(4) 0.7611(3) 0.5924(2) 0.0464(10) Uani 1 1 d . . . . .
H00S H 0.464466 0.813953 0.565688 0.056 Uiso 1 1 calc R . . . .
C00T C 0.6717(5) 1.1019(4) 0.4136(3) 0.0583(13) Uani 1 1 d . . . . .
H00T H 0.700260 1.161655 0.428889 0.070 Uiso 1 1 calc R . . . .
C00U C 0.6955(5) 0.4049(3) 0.4435(3) 0.0526(12) Uani 1 1 d . . . . .
C00V C 0.5746(6) 0.3785(4) 0.4169(3) 0.0676(15) Uani 1 1 d . . . . .
H00V H 0.553624 0.393452 0.371937 0.081 Uiso 1 1 calc R . . . .
C00W C 0.3081(4) 0.6747(4) 0.2778(2) 0.0583(14) Uani 1 1 d . . . . .
H00W H 0.309712 0.714858 0.239759 0.070 Uiso 1 1 calc R . . . .
C00X C 0.7876(5) 0.4598(3) 0.3978(3) 0.0575(13) Uani 1 1 d . . . . .
H00X H 0.795384 0.426395 0.353901 0.069 Uiso 1 1 calc R . . . .
C00Y C 0.4873(6) 0.3305(4) 0.4577(4) 0.0774(16) Uani 1 1 d . . . . .
H00Y H 0.407506 0.313774 0.439899 0.093 Uiso 1 1 calc R . . . .
C00Z C 0.3031(5) 0.5528(4) 0.3925(3) 0.0572(14) Uani 1 1 d . . . . .
H00Z H 0.301209 0.512640 0.430502 0.069 Uiso 1 1 calc R . . . .
C010 C 0.9198(5) 0.4771(4) 0.4271(3) 0.0729(16) Uani 1 1 d . . . . .
H01A H 0.970531 0.512559 0.394707 0.109 Uiso 1 1 calc GR . . . .
H01B H 0.960416 0.416432 0.436393 0.109 Uiso 1 1 calc GR . . . .
H01C H 0.912621 0.513381 0.468646 0.109 Uiso 1 1 calc GR . . . .
C011 C 0.2701(5) 0.5793(5) 0.2720(3) 0.0665(16) Uani 1 1 d . . . . .
H011 H 0.245672 0.555315 0.229601 0.080 Uiso 1 1 calc R . . . .
C012 C 0.7238(5) 0.3809(4) 0.5097(3) 0.0630(14) Uani 1 1 d . . . . .
H012 H 0.803054 0.397749 0.528093 0.076 Uiso 1 1 calc R . . . .
C013 C 0.2678(6) 0.5196(4) 0.3280(3) 0.0715(17) Uani 1 1 d . . . . .
H013 H 0.242313 0.455877 0.322778 0.086 Uiso 1 1 calc R . . . .
C014 C 0.5164(6) 0.3070(4) 0.5238(3) 0.0790(16) Uani 1 1 d . . . . .
H014 H 0.456593 0.275086 0.550895 0.095 Uiso 1 1 calc R . . . .
C015 C 0.6344(6) 0.3311(4) 0.5498(3) 0.0750(16) Uani 1 1 d . . . . .
H015 H 0.655269 0.314297 0.594456 0.090 Uiso 1 1 calc R . . . .

loop_
_atom_site_aniso_label
_atom_site_aniso_U_11
_atom_site_aniso_U_22
_atom_site_aniso_U_33
_atom_site_aniso_U_23
_atom_site_aniso_U_13
_atom_site_aniso_U_12
Br01 0.0960(5) 0.1560(7) 0.0366(3) 0.0124(3) 0.0053(3) 0.0417(5)
O002 0.0396(15) 0.0447(18) 0.0420(16) -0.0038(15) 0.0015(12) 0.0074(14)
O003 0.0454(17) 0.056(2) 0.0340(15) 0.0059(14) -0.0028(11) 0.0011(15)
O004 0.090(3) 0.042(2) 0.051(2) 0.0039(16) 0.0124(18) 0.0226(18)
O005 0.066(2) 0.081(2) 0.0332(17) -0.0020(18) 0.0054(16) 0.0001(18)
N006 0.0353(18) 0.046(2) 0.0372(19) -0.0014(18) 0.0009(14) -0.0001(17)
O007 0.131(4) 0.075(3) 0.055(2) -0.009(2) 0.017(2) 0.044(3)
C008 0.0265(18) 0.040(3) 0.041(2) 0.004(2) -0.0007(17) -0.0021(18)
C009 0.032(2) 0.059(3) 0.040(3) -0.001(2) -0.0013(17) 0.001(2)
C00A 0.034(2) 0.041(2) 0.039(2) 0.0031(19) 0.0000(18) 0.001(2)
C00B 0.039(2) 0.049(3) 0.046(3) -0.003(2) 0.002(2) -0.004(2)
C00C 0.033(2) 0.046(3) 0.036(2) 0.0045(19) -0.0015(16) 0.0041(19)
C00D 0.043(3) 0.046(3) 0.045(3) -0.007(2) 0.005(2) 0.002(2)
C00E 0.0302(19) 0.043(3) 0.036(2) 0.001(2) 0.0005(17) -0.0023(19)
C00F 0.044(3) 0.040(3) 0.055(3) 0.005(2) -0.007(2) 0.000(2)
C00G 0.030(2) 0.040(3) 0.034(2) -0.003(2) -0.0006(16) 0.0035(18)
C00H 0.036(2) 0.036(2) 0.040(2) -0.0002(17) 0.0016(19) 0.0002(19)
C00I 0.032(2) 0.052(3) 0.040(2) 0.002(2) -0.0034(17) 0.003(2)
C00J 0.053(3) 0.048(3) 0.062(3) 0.006(3) -0.015(3) -0.005(2)
C00K 0.051(3) 0.069(3) 0.040(2) -0.005(2) 0.000(2) 0.015(3)
C00L 0.046(2) 0.048(3) 0.056(3) 0.004(2) -0.002(3) 0.014(2)
C00M 0.048(3) 0.048(3) 0.055(3) 0.008(2) 0.004(2) 0.006(2)
C00N 0.043(2) 0.082(4) 0.036(2) 0.008(3) 0.003(2) 0.011(3)
C00O 0.040(2) 0.044(3) 0.035(2) 0.004(2) 0.0018(19) 0.001(2)
C00P 0.064(3) 0.042(3) 0.067(3) 0.002(2) 0.002(3) 0.015(2)
C00Q 0.033(2) 0.059(3) 0.043(3) -0.006(2) 0.0034(19) -0.005(2)
C00R 0.055(3) 0.072(4) 0.049(3) 0.026(3) -0.001(2) 0.014(3)
C00S 0.049(2) 0.048(3) 0.042(2) 0.003(2) -0.005(2) 0.011(2)
C00T 0.078(4) 0.042(3) 0.055(3) -0.003(2) -0.002(3) -0.005(3)
C00U 0.061(3) 0.034(3) 0.063(3) -0.002(2) 0.003(2) 0.009(2)
C00V 0.080(4) 0.046(3) 0.077(4) -0.004(3) -0.010(3) 0.011(3)
C00W 0.045(3) 0.081(4) 0.049(3) -0.005(3) -0.003(2) -0.003(3)
C00X 0.073(3) 0.035(3) 0.065(3) 0.001(2) 0.008(3) 0.014(2)
C00Y 0.070(4) 0.049(3) 0.114(5) -0.002(3) 0.001(4) -0.002(3)
C00Z 0.056(3) 0.063(4) 0.052(3) -0.002(3) 0.001(2) -0.010(3)
C010 0.071(4) 0.055(3) 0.093(4) 0.005(3) 0.004(3) 0.002(3)
C011 0.057(3) 0.092(5) 0.050(3) -0.025(3) -0.001(2) -0.018(3)
C012 0.074(4) 0.050(3) 0.065(4) 0.005(3) -0.005(3) 0.001(3)
C013 0.078(4) 0.068(4) 0.068(4) -0.015(3) 0.006(3) -0.021(3)
C014 0.085(4) 0.056(4) 0.096(5) 0.006(3) 0.017(4) 0.007(4)
C015 0.093(5) 0.062(4) 0.070(4) 0.015(3) 0.007(3) 0.008(3)

loop_
_atom_type_symbol
_atom_type_description
_atom_type_scat_dispersion_real
_atom_type_scat_dispersion_imag
_atom_type_scat_source
C C 0.0033 0.0016 'International Tables Vol C Tables 4.2.6.8 and 6.1.1.4'
H H 0.0000 0.0000 'International Tables Vol C Tables 4.2.6.8 and 6.1.1.4'
Br Br -0.2901 2.4595 'International Tables Vol C Tables 4.2.6.8 and 6.1.1.4'
N N 0.0061 0.0033 'International Tables Vol C Tables 4.2.6.8 and 6.1.1.4'
O O 0.0106 0.0060 'International Tables Vol C Tables 4.2.6.8 and 6.1.1.4'

loop_
_geom_angle_atom_site_label_1
_geom_angle_atom_site_label_2
_geom_angle_atom_site_label_3
_geom_angle
_geom_angle_site_symmetry_1
_geom_angle_site_symmetry_3
_geom_angle_publ_flag
C00I O002 N006 107.8(3) . . ?
C00B O003 C00C 110.2(3) . . ?
C00D O004 C00X 118.6(4) . . ?
O002 N006 C00H 110.3(3) . . ?
C00Q N006 O002 103.2(3) . . ?
C00Q N006 C00H 113.7(3) . . ?
C00E C008 C00C 108.7(4) . . ?
C00E C008 C00G 132.0(4) . . ?
C00G C008 C00C 119.2(4) . . ?
C00Q C009 C00I 107.3(4) . . ?
C00Q C009 C00W 120.2(5) . . ?
C00W C009 C00I 132.5(5) . . ?
C00M C00A C00H 121.9(4) . . ?
C00M C00A C00S 118.2(4) . . ?
C00S C00A C00H 119.9(3) . . ?
O003 C00B C00E 107.3(4) . . ?
O005 C00B O003 120.9(4) . . ?
O005 C00B C00E 131.8(4) . . ?
O003 C00C C008 104.0(3) . . ?
O003 C00C C00I 107.8(3) . . ?
O003 C00C C00O 109.3(3) . . ?
C008 C00C C00I 106.1(3) . . ?
C00O C00C C008 115.2(3) . . ?
C00O C00C C00I 113.7(4) . . ?
O004 C00D C00E 110.6(4) . . ?
O007 C00D O004 124.8(4) . . ?
O007 C00D C00E 124.6(4) . . ?
C008 C00E C00B 109.5(4) . . ?
C008 C00E C00D 128.8(4) . . ?
C00B C00E C00D 121.6(4) . . ?
C00O C00F C00J 120.7(4) . . ?
C008 C00G C00H 114.8(3) . . ?
N006 C00H C00A 109.8(3) . . ?
N006 C00H C00G 113.9(3) . . ?
C00A C00H C00G 109.3(3) . . ?
O002 C00I C009 104.0(3) . . ?
O002 C00I C00C 108.1(3) . . ?
C009 C00I C00C 114.7(4) . . ?
C00T C00J C00F 120.6(5) . . ?
C00S C00K C00N 119.1(4) . . ?
C00P C00L C00O 120.9(4) . . ?
C00R C00M C00A 121.6(5) . . ?
C00K C00N Br01 118.0(4) . . ?
C00R C00N Br01 120.7(3) . . ?
C00R C00N C00K 121.3(4) . . ?
C00F C00O C00C 120.9(4) . . ?
C00F C00O C00L 118.0(4) . . ?
C00L C00O C00C 121.0(4) . . ?
C00T C00P C00L 120.0(5) . . ?
C009 C00Q N006 112.1(4) . . ?
C009 C00Q C00Z 122.2(4) . . ?
C00Z C00Q N006 125.6(4) . . ?
C00N C00R C00M 118.6(4) . . ?
C00K C00S C00A 121.0(4) . . ?
C00P C00T C00J 119.7(5) . . ?
C00V C00U C00X 118.5(5) . . ?
C012 C00U C00V 118.5(5) . . ?
C012 C00U C00X 122.9(5) . . ?
C00Y C00V C00U 120.0(6) . . ?
C011 C00W C009 118.2(5) . . ?
O004 C00X C00U 105.7(4) . . ?
O004 C00X C010 107.0(4) . . ?
C010 C00X C00U 115.7(5) . . ?
C014 C00Y C00V 121.1(6) . . ?
C00Q C00Z C013 117.1(5) . . ?
C013 C011 C00W 121.1(5) . . ?
C00U C012 C015 120.5(5) . . ?
C011 C013 C00Z 121.3(5) . . ?
C00Y C014 C015 119.4(6) . . ?
C014 C015 C012 120.5(6) . . ?

loop_
_geom_bond_atom_site_label_1
_geom_bond_atom_site_label_2
_geom_bond_distance
_geom_bond_site_symmetry_2
_geom_bond_publ_flag
Br01 C00N 1.897(4) . ?
O002 N006 1.479(5) . ?
O002 C00I 1.447(5) . ?
O003 C00B 1.381(5) . ?
O003 C00C 1.457(5) . ?
O004 C00D 1.329(6) . ?
O004 C00X 1.483(5) . ?
O005 C00B 1.192(5) . ?
N006 C00H 1.497(5) . ?
N006 C00Q 1.436(5) . ?
O007 C00D 1.191(5) . ?
C008 C00C 1.521(6) . ?
C008 C00E 1.341(6) . ?
C008 C00G 1.498(6) . ?
C009 C00I 1.493(7) . ?
C009 C00Q 1.376(6) . ?
C009 C00W 1.390(6) . ?
C00A C00H 1.517(5) . ?
C00A C00M 1.386(6) . ?
C00A C00S 1.393(6) . ?
C00B C00E 1.485(6) . ?
C00C C00I 1.566(6) . ?
C00C C00O 1.514(6) . ?
C00D C00E 1.493(6) . ?
C00F C00J 1.386(6) . ?
C00F C00O 1.385(6) . ?
C00G C00H 1.549(5) . ?
C00J C00T 1.375(7) . ?
C00K C00N 1.382(6) . ?
C00K C00S 1.377(6) . ?
C00L C00O 1.397(6) . ?
C00L C00P 1.386(7) . ?
C00M C00R 1.381(7) . ?
C00N C00R 1.379(7) . ?
C00P C00T 1.373(7) . ?
C00Q C00Z 1.383(7) . ?
C00U C00V 1.411(7) . ?
C00U C00X 1.516(7) . ?
C00U C012 1.370(7) . ?
C00V C00Y 1.381(8) . ?
C00W C011 1.386(8) . ?
C00X C010 1.510(7) . ?
C00Y C014 1.368(8) . ?
C00Z C013 1.392(8) . ?
C011 C013 1.374(8) . ?
C012 C015 1.400(8) . ?
C014 C015 1.372(8) . ?
